data_7713010
loop_
_publ_author_name
'Kumar, Rakesh'
'Keshri, Rahul'
'Prodhan, Koushik'
'Shaikh, Kanchan'
'Draksharapu, Apparao'

_publ_section_title
;
 A tetranuclear Mn-diamond core complex as a functional mimic of both
 catechol oxidase and phenoxazinone synthase enzymes
;
_journal_name_full 'Dalton Transactions'
_journal_paper_doi 10.1039/D3DT00761H
_journal_year 2023
_chemical_formula_moiety 'C78 H111 Cl4 Mn4 N12 O32'
_chemical_formula_sum 'C78 H111 Cl4 Mn4 N12 O32'
_chemical_formula_weight 2090.34
_chemical_name_systematic Mn-tetramer
_space_group_crystal_system triclinic
_space_group_IT_number 2
_space_group_name_Hall '-P 1'
_space_group_name_H-M_alt 'P -1'
_atom_sites_solution_hydrogens mixed
_audit_creation_date 2023-04-25
_audit_creation_method
;
Olex2 1.5
(compiled 2023.03.06 svn.rbb2c1857 for OlexSys, GUI svn.r6748)
;
_audit_update_record
;
2023-05-07 deposited with the CCDC.	2023-05-10 downloaded from the CCDC.
;
_cell_angle_alpha 95.953(2)
_cell_angle_beta 93.623(2)
_cell_angle_gamma 108.608(2)
_cell_formula_units_Z 1
_cell_length_a 11.6386(11)
_cell_length_b 14.8042(14)
_cell_length_c 16.7878(16)
_cell_measurement_reflns_used 9905
_cell_measurement_temperature 100
_cell_measurement_theta_max 28.22
_cell_measurement_theta_min 2.30
_cell_volume 2712.3(4)
_computing_cell_refinement 'Bruker SAINT'
_computing_data_collection 'Bruker APEX2'
_computing_data_reduction 'Bruker SAINT'
_computing_molecular_graphics 'Olex2 1.5 (Dolomanov et al., 2009)'
_computing_publication_material 'Olex2 1.5 (Dolomanov et al., 2009)'
_computing_structure_refinement 'SHELXL 2018/3 (Sheldrick, 2015)'
_computing_structure_solution 'SHELXT 2014/5 (Sheldrick, 2014)'
_diffrn_ambient_temperature 100(2)
_diffrn_detector 'CCD area detector'
_diffrn_detector_area_resol_mean 7.9
_diffrn_detector_type 'Bruker SMART CCD 1K area detector'
_diffrn_measured_fraction_theta_full 0.998
_diffrn_measured_fraction_theta_max 0.998
_diffrn_measurement_device 'three-circle diffractometer'
_diffrn_measurement_device_type 'Bruker SMART CCD 1K area detector'
_diffrn_measurement_method '\w scans'
_diffrn_radiation_monochromator graphite
_diffrn_radiation_probe x-ray
_diffrn_radiation_type MoK\a
_diffrn_radiation_wavelength 0.71073
_diffrn_reflns_av_R_equivalents 0.0528
_diffrn_reflns_av_unetI/netI 0.0571
_diffrn_reflns_Laue_measured_fraction_full 0.998
_diffrn_reflns_Laue_measured_fraction_max 0.998
_diffrn_reflns_limit_h_max 13
_diffrn_reflns_limit_h_min -13
_diffrn_reflns_limit_k_max 17
_diffrn_reflns_limit_k_min -17
_diffrn_reflns_limit_l_max 19
_diffrn_reflns_limit_l_min -19
_diffrn_reflns_number 38201
_diffrn_reflns_point_group_measured_fraction_full 0.998
_diffrn_reflns_point_group_measured_fraction_max 0.998
_diffrn_reflns_theta_full 25.047
_diffrn_reflns_theta_max 25.047
_diffrn_reflns_theta_min 2.303
_diffrn_source 'sealed X-ray tube'
_diffrn_source_target Mo
_exptl_absorpt_coefficient_mu 0.628
_exptl_absorpt_correction_T_max 0.7457
_exptl_absorpt_correction_T_min 0.6571
_exptl_absorpt_correction_type empirical
_exptl_absorpt_process_details 'SADABS-2016/2 (Bruker,2016/2) was used for absorption correction.'
_exptl_crystal_colour 'metallic dark green'
_exptl_crystal_colour_lustre metallic
_exptl_crystal_colour_modifier dark
_exptl_crystal_colour_primary green
_exptl_crystal_density_diffrn 1.280
_exptl_crystal_description block
_exptl_crystal_F_000 1087
_exptl_crystal_size_max 0.18
_exptl_crystal_size_mid 0.16
_exptl_crystal_size_min 0.16
_refine_diff_density_max 1.144
_refine_diff_density_min -1.449
_refine_diff_density_rms 0.090
_refine_ls_extinction_method none
_refine_ls_goodness_of_fit_ref 1.020
_refine_ls_hydrogen_treatment constr
_refine_ls_matrix_type full
_refine_ls_number_parameters 616
_refine_ls_number_reflns 9595
_refine_ls_number_restraints 155
_refine_ls_restrained_S_all 1.015
_refine_ls_R_factor_all 0.1172
_refine_ls_R_factor_gt 0.0826
_refine_ls_shift/su_max 0.000
_refine_ls_shift/su_mean 0.000
_refine_ls_structure_factor_coef Fsqd
_refine_ls_weighting_details 'w=1/[\s^2^(Fo^2^)+(0.1084P)^2^+9.0664P] where P=(Fo^2^+2Fc^2^)/3'
_refine_ls_weighting_scheme calc
_refine_ls_wR_factor_gt 0.2078
_refine_ls_wR_factor_ref 0.2406
_reflns_Friedel_coverage 0.000
_reflns_number_gt 6520
_reflns_number_total 9595
_reflns_threshold_expression 'I > 2\s(I)'
_cod_data_source_file d3dt00761h2.cif
_cod_data_source_block 17aprd_0m_b_sq
_cod_database_code 7713010
_shelx_shelxl_version_number 2018/3
_shelx_space_group_comment
;
The symmetry employed for this shelxl refinement is uniquely defined
by the following loop, which should always be used as a source of
symmetry information in preference to the above space-group names.
They are only intended as comments.
;
_shelx_estimated_absorpt_t_max 0.906
_shelx_estimated_absorpt_t_min 0.895
_olex2_refinement_description
;
1. Fixed Uiso
 At 1.2 times of:
  All C(H) groups, All C(H,H) groups
 At 1.5 times of:
  All C(H,H,H) groups, All O(H,H) groups
2. Restrained distances
 O3B-C26B
 1.6 with sigma of 0.02
 O3A-C26A
 1.6 with sigma of 0.02
3. Uiso/Uaniso restraints and constraints
C14 \\sim C13 \\sim C12 \\sim C11 \\sim N2 \\sim C15: within 1.7A with sigma of
0.04 and sigma for terminal atoms of 0.08 within 1.7A
O2: within 1.7A with sigma of 0.04 and sigma for terminal atoms of 0.08 within
1.7A
O4: within 1.7A with sigma of 0.04 and sigma for terminal atoms of 0.08 within
1.7A
C22B \\sim C23B \\sim C24B \\sim N3 \\sim C20 \\sim C21B: within 1.7A with
sigma of 0.04 and sigma for terminal atoms of 0.08 within 1.7A
O8: within 1.7A with sigma of 0.04 and sigma for terminal atoms of 0.08 within
1.7A
Uanis(O4) \\sim Ueq: with sigma of 0.1 and sigma for terminal atoms of 0.2
Uanis(O3B) = Uanis(C22B)
Uanis(C26B) = Uanis(O3B) = Uanis(C22B) = Uanis(C23B) = Uanis(C21B)
Uanis(C22B) = Uanis(C22A)
Uanis(C23B) = Uanis(C23A)
Uanis(C8A) = Uanis(C8B) = Uanis(O1B) = Uanis(O1A)
Uanis(C34) = Uanis(C32) = Uanis(C31) = Uanis(O4) = Uanis(C35)
4. Rigid body (RIGU) restrains
 C19, N6
 with sigma for 1-2 distances of 0.004 and sigma for 1-3 distances of 0.004
 C13, C12, C11, N2, C15, C14
 with sigma for 1-2 distances of 0.004 and sigma for 1-3 distances of 0.004
 C24B, N3, C20, C21B, C22B, C23B
 with sigma for 1-2 distances of 0.004 and sigma for 1-3 distances of 0.004
5. Others
 Fixed Sof: C24B(0.4) H24B(0.4) C23B(0.5) C22B(0.5) C21B(0.5) C27B(0.5)
 H27A(0.5) H27B(0.5) H27C(0.5) O3B(0.5) C25B(0.5) H25A(0.5) H25B(0.5) H25C(0.5)
 C26B(0.5) H26A(0.5) H26B(0.5) H26C(0.5) H1(0.4) O1B(0.5) O3A(0.5) C26A(0.5)
 H26D(0.5) H26E(0.5) H26F(0.5) C23A(0.5) C25A(0.5) H25D(0.5) H25E(0.5)
 H25F(0.5) C27A(0.5) H27D(0.5) H27E(0.5) H27F(0.5) C22A(0.5) C24A(0.6)
 H24A(0.6) C21A(0.5) O15B(0.7) O16A(0.5) O15A(0.5) O14B(0.5) O14A(0.5)
 O16B(0.5) O13B(0.5) O13A(0.3) O1A(0.5) C8B(0.5) H8BA(0.5) H8BB(0.5) H8BC(0.5)
 C8A(0.5) H8AA(0.5) H8AB(0.5) H8AC(0.5)
6.a Rotating group:
 O7(H7A,H7B), O8(H8A,H8B)
6.b Ternary CH refined with riding coordinates:
 C38(H38)
6.c Secondary CH2 refined with riding coordinates:
 C37(H37A,H37B), C39(H39A,H39B), C6(H6A,H6B), C19(H19A,H19B), C10(H10A,H10B),
 C28(H28A,H28B)
6.d Aromatic/amide H refined with riding coordinates:
 C33(H33), C15(H15), C24B(H24B), C1(H1), C24A(H24A)
6.e Fitted hexagon refined as free rotating group:
 C29(C30,C31,C32,C33,N4), C15(C14,C13,C12,C11,N2), N3(C24B,C23B,C22B,C21B,C20)
6.f Idealised Me refined as rotating group:
 C18(H18A,H18B,H18C), C16(H16A,H16B,H16C), C36(H36A,H36B,H36C), C34(H34A,H34B,
 H34C), C27B(H27A,H27B,H27C), C25B(H25A,H25B,H25C), C26B(H26A,H26B,H26C),
 C9(H9A,H9B,H9C), C26A(H26D,H26E,H26F), C25A(H25D,H25E,H25F), C27A(H27D,H27E,
 H27F), C35(H35A,H35B,H35C), C17(H17A,H17B,H17C), C7(H7C,H7D,H7E), C8B(H8BA,
 H8BB,H8BC), C8A(H8AA,H8AB,H8AC)
;
_smtbx_masks_special_details
;
A solvent mask was calculated and 155 electrons were 
found in a volume of 520\%A^3^ in 1 void per unit cell. 
This is consistent with the presence of 
2[C2H3N], 2[CH4O], 2[C4H10O] per Asymmetric Unit 
which account for 164 electrons 
per unit cell.
;
_smtbx_masks_void_probe_radius 1.2
_smtbx_masks_void_truncation_radius 1.2
_olex2_submission_special_instructions 'No special instructions were received'

loop_
_space_group_symop_operation_xyz
'x, y, z'
'-x, -y, -z'

loop_
_atom_site_label
_atom_site_type_symbol
_atom_site_fract_x
_atom_site_fract_y
_atom_site_fract_z
_atom_site_U_iso_or_equiv
_atom_site_adp_type
_atom_site_occupancy
_atom_site_site_symmetry_order
_atom_site_calc_flag
_atom_site_refinement_flags_posn
_atom_site_refinement_flags_adp
_atom_site_refinement_flags_occupancy
_atom_site_disorder_assembly
_atom_site_disorder_group
Mn1 Mn 0.54228(8) 0.53295(5) 0.07854(5) 0.0394(3) Uani 1 1 d . . . . .
Mn2 Mn 0.30334(8) 0.54878(6) 0.21947(5) 0.0436(3) Uani 1 1 d . . . . .
Cl2 Cl 0.08533(18) 0.6838(2) 0.02448(13) 0.0881(8) Uani 1 1 d . . . . .
Cl1 Cl 0.7641(2) 0.4756(2) 0.41669(14) 0.0923(8) Uani 1 1 d . . . . .
O6 O 0.4808(3) 0.5559(2) 0.1802(2) 0.0399(9) Uani 1 1 d . . . . .
O5 O 0.3958(4) 0.4877(2) 0.0173(2) 0.0411(9) Uani 1 1 d . . . . .
N6 N 0.4158(4) 0.5674(3) 0.3402(3) 0.0397(11) Uani 1 1 d . . . . .
N5 N 0.7144(4) 0.5837(3) 0.1416(3) 0.0398(11) Uani 1 1 d . . . . .
C29 C 0.3145(3) 0.3896(2) 0.3237(2) 0.0432(13) Uani 1 1 d G . . . .
C30 C 0.2887(4) 0.2979(3) 0.3459(2) 0.0523(16) Uani 1 1 d G . . . .
C31 C 0.2053(5) 0.21971(19) 0.2974(3) 0.1009(13) Uani 1 1 d G . . A 1
C32 C 0.1478(5) 0.2332(2) 0.2267(3) 0.1009(13) Uani 1 1 d G . . . .
C33 C 0.1736(4) 0.3249(3) 0.2045(2) 0.0572(17) Uani 1 1 d G . . . .
H33 H 0.134296 0.334166 0.156127 0.069 Uiso 1 1 calc R U . . .
N4 N 0.2570(3) 0.40314(19) 0.2529(2) 0.0435(11) Uani 1 1 d G . . . .
O7 O 0.2325(5) 0.5260(5) 0.0981(3) 0.0897(18) Uani 1 1 d . . . . .
H7A H 0.274493 0.498519 0.068920 0.135 Uiso 1 1 d R U . . .
H7B H 0.159668 0.483655 0.092874 0.135 Uiso 1 1 d R U . . .
C37 C 0.6956(5) 0.6150(4) 0.2261(3) 0.0473(14) Uani 1 1 d . . . . .
H37A H 0.755116 0.601596 0.263871 0.057 Uiso 1 1 calc R U . . .
H37B H 0.711310 0.685279 0.233287 0.057 Uiso 1 1 calc R U . . .
C38 C 0.5695(6) 0.5653(5) 0.2466(3) 0.0514(15) Uani 1 1 d . . . . .
H38 H 0.565265 0.498819 0.256268 0.062 Uiso 1 1 calc R U . . .
C39 C 0.5409(6) 0.6131(5) 0.3220(4) 0.0553(16) Uani 1 1 d . . . . .
H39A H 0.598044 0.611264 0.367576 0.066 Uiso 1 1 calc R U . . .
H39B H 0.553316 0.681427 0.316430 0.066 Uiso 1 1 calc R U . . .
O11 O 0.7409(7) 0.5552(6) 0.4590(4) 0.123(2) Uani 1 1 d . . . . .
C6 C 0.7894(5) 0.6674(4) 0.1051(4) 0.0486(15) Uani 1 1 d . . . . .
H6A H 0.817555 0.644845 0.054774 0.058 Uiso 1 1 calc R U . . .
H6B H 0.861914 0.704817 0.142770 0.058 Uiso 1 1 calc R U . . .
C19 C 0.3807(7) 0.6356(4) 0.3959(4) 0.0586(18) Uani 1 1 d . . . . .
H19A H 0.446015 0.663584 0.440781 0.070 Uiso 1 1 calc R U . . .
H19B H 0.305560 0.600293 0.418906 0.070 Uiso 1 1 calc R U . . .
C10 C 0.7700(5) 0.5058(4) 0.1374(4) 0.0471(14) Uani 1 1 d . . . . .
H10A H 0.806471 0.502416 0.085980 0.056 Uiso 1 1 calc R U . . .
H10B H 0.835744 0.520489 0.181997 0.056 Uiso 1 1 calc R U . . .
C28 C 0.3970(7) 0.4762(4) 0.3736(4) 0.0521(16) Uani 1 1 d . . . . .
H28A H 0.477226 0.467335 0.383440 0.063 Uiso 1 1 calc R U . . .
H28B H 0.364632 0.481681 0.426344 0.063 Uiso 1 1 calc R U . . .
C15 C 0.4622(3) 0.3244(2) 0.1195(3) 0.0554(16) Uani 1 1 d G U . . .
H15 H 0.381932 0.321182 0.101128 0.066 Uiso 1 1 calc R U . . .
C14 C 0.4822(4) 0.2461(2) 0.1496(3) 0.0693(19) Uani 1 1 d G U . . .
C13 C 0.5996(5) 0.2508(2) 0.1766(3) 0.075(2) Uani 1 1 d G U . . .
C12 C 0.6971(4) 0.3338(3) 0.1734(3) 0.0635(18) Uani 1 1 d G U . . .
C11 C 0.6771(3) 0.4122(2) 0.1433(2) 0.0469(14) Uani 1 1 d G U . . .
N2 N 0.5597(3) 0.40745(19) 0.1164(2) 0.0443(11) Uani 1 1 d G U . . .
C18 C 0.8271(9) 0.3401(7) 0.1973(6) 0.096(3) Uani 1 1 d . . . . .
H18A H 0.830708 0.275497 0.201169 0.144 Uiso 1 1 calc R U . . .
H18B H 0.855811 0.379999 0.249630 0.144 Uiso 1 1 calc R U . . .
H18C H 0.878934 0.369029 0.156700 0.144 Uiso 1 1 calc R U . . .
C16 C 0.3733(10) 0.1564(5) 0.1486(6) 0.097(3) Uani 1 1 d . . . . .
H16A H 0.300489 0.166448 0.123897 0.145 Uiso 1 1 calc R U . . .
H16B H 0.361033 0.142706 0.203917 0.145 Uiso 1 1 calc R U . . .
H16C H 0.387738 0.102077 0.117442 0.145 Uiso 1 1 calc R U . . .
O2 O 0.6138(8) 0.1731(4) 0.2045(4) 0.113(3) Uani 1 1 d . . . . .
C36 C 0.3530(9) 0.2849(5) 0.4222(4) 0.076(2) Uani 1 1 d . . . . .
H36A H 0.325062 0.314683 0.468622 0.114 Uiso 1 1 calc R U . . .
H36B H 0.441147 0.315460 0.422091 0.114 Uiso 1 1 calc R U . . .
H36C H 0.334861 0.216157 0.425557 0.114 Uiso 1 1 calc R U . . .
O4 O 0.1863(6) 0.1287(4) 0.3152(4) 0.1009(13) Uani 1 1 d . U . . .
C34 C 0.0549(10) 0.1508(5) 0.1710(6) 0.1009(13) Uani 1 1 d . . . . .
H34A H 0.091562 0.101528 0.154862 0.151 Uiso 1 1 calc R U . . .
H34B H 0.030030 0.175254 0.123035 0.151 Uiso 1 1 calc R U . . .
H34C H -0.016569 0.122769 0.199274 0.151 Uiso 1 1 calc R U . . .
N3 N 0.3402(5) 0.6990(3) 0.2715(3) 0.0512(12) Uani 1 1 d G U . . .
C24B C 0.3059(11) 0.7631(6) 0.2284(4) 0.063(8) Uani 0.4 1 d G U P B 2
H24B H 0.293244 0.751353 0.171246 0.076 Uiso 0.4 1 calc R U P B 2
C23B C 0.2901(17) 0.8444(7) 0.2688(7) 0.082(2) Uani 0.5 1 d G U P B 2
C22B C 0.3086(16) 0.8617(7) 0.3524(7) 0.082(2) Uani 0.5 1 d G U P B 2
C21B C 0.3429(11) 0.7975(6) 0.3955(4) 0.082(2) Uani 0.5 1 d G U P B 2
C20 C 0.3587(7) 0.7162(4) 0.3550(3) 0.0589(17) Uani 1 1 d G U . B .
C27B C 0.347(2) 0.8004(15) 0.4842(13) 0.072(6) Uani 0.5 1 d . . P B 2
H27A H 0.303065 0.842406 0.505694 0.107 Uiso 0.5 1 calc R U P B 2
H27B H 0.432159 0.825281 0.507920 0.107 Uiso 0.5 1 calc R U P B 2
H27C H 0.308964 0.735350 0.497705 0.107 Uiso 0.5 1 calc R U P B 2
O3B O 0.3749(16) 0.9704(11) 0.4044(9) 0.082(2) Uani 0.5 1 d D . P B 2
C25B C 0.250(2) 0.9086(15) 0.2138(15) 0.081(7) Uani 0.5 1 d . . P B 2
H25A H 0.222571 0.873086 0.159750 0.122 Uiso 0.5 1 calc R U P B 2
H25B H 0.319679 0.966540 0.210864 0.122 Uiso 0.5 1 calc R U P B 2
H25C H 0.183893 0.926921 0.235866 0.122 Uiso 0.5 1 calc R U P B 2
C26B C 0.2589(16) 0.9739(12) 0.4401(11) 0.082(2) Uani 0.5 1 d D . P B 2
H26A H 0.276840 1.033809 0.476765 0.123 Uiso 0.5 1 calc R U P B 2
H26B H 0.228223 0.918962 0.469816 0.123 Uiso 0.5 1 calc R U P B 2
H26C H 0.197129 0.971346 0.396662 0.123 Uiso 0.5 1 calc R U P B 2
C1 C 0.5148(7) 0.7311(5) 0.0600(4) 0.0610(18) Uani 1 1 d . . . . .
H1 H 0.429922 0.696490 0.052194 0.073 Uiso 0.4 1 calc R U P C 1
N1 N 0.5927(4) 0.6827(3) 0.0737(3) 0.0444(12) Uani 1 1 d . . . . .
C5 C 0.7136(5) 0.7294(4) 0.0875(4) 0.0492(15) Uani 1 1 d . . . . .
C9 C 0.4598(10) 0.8758(8) 0.0400(7) 0.130(5) Uani 1 1 d . . . . .
H9A H 0.377649 0.828684 0.035832 0.196 Uiso 1 1 calc R U . . .
H9B H 0.472905 0.903032 -0.010739 0.196 Uiso 1 1 calc R U . . .
H9C H 0.468342 0.927286 0.083912 0.196 Uiso 1 1 calc R U . . .
O1B O 0.7017(9) 0.9637(6) 0.0422(7) 0.0668(16) Uani 0.5 1 d . . P D 1
O3A O 0.2757(14) 0.9300(7) 0.3901(8) 0.084(3) Uani 0.5 1 d D . P B 1
C26A C 0.3884(19) 1.0160(14) 0.4076(18) 0.151(15) Uani 0.5 1 d D . P B 1
H26D H 0.391741 1.057657 0.365422 0.226 Uiso 0.5 1 calc R U P B 1
H26E H 0.460274 0.995172 0.408863 0.226 Uiso 0.5 1 calc R U P B 1
H26F H 0.386880 1.051652 0.459843 0.226 Uiso 0.5 1 calc R U P B 1
C23A C 0.329(2) 0.8612(12) 0.2787(12) 0.082(2) Uani 0.5 1 d . . P B 1
C25A C 0.311(2) 0.9406(13) 0.2344(13) 0.066(5) Uani 0.5 1 d . . P B 1
H25D H 0.252869 0.966369 0.260397 0.098 Uiso 0.5 1 calc R U P B 1
H25E H 0.279072 0.914681 0.178307 0.098 Uiso 0.5 1 calc R U P B 1
H25F H 0.389112 0.992082 0.235740 0.098 Uiso 0.5 1 calc R U P B 1
C27A C 0.424(3) 0.828(2) 0.4926(17) 0.131(16) Uani 0.5 1 d . . P B 1
H27D H 0.440275 0.896403 0.509041 0.197 Uiso 0.5 1 calc R U P B 1
H27E H 0.499186 0.812316 0.500173 0.197 Uiso 0.5 1 calc R U P B 1
H27F H 0.363620 0.790412 0.525437 0.197 Uiso 0.5 1 calc R U P B 1
C22A C 0.3595(19) 0.8749(12) 0.3609(12) 0.082(2) Uani 0.5 1 d . . P B 1
C24A C 0.3208(15) 0.7707(10) 0.2369(8) 0.056(5) Uani 0.6 1 d . . P B 1
H24A H 0.299893 0.760398 0.180336 0.068 Uiso 0.6 1 calc R U P B 1
C21A C 0.372(3) 0.8015(14) 0.4018(10) 0.107(8) Uani 0.5 1 d . . P B 1
C2 C 0.5522(8) 0.8273(6) 0.0569(6) 0.086(3) Uani 1 1 d . . . . .
C3 C 0.6772(9) 0.8754(5) 0.0673(7) 0.098(3) Uani 1 1 d . . . . .
O12 O 0.8292(8) 0.4344(7) 0.4666(5) 0.152(4) Uani 1 1 d . . . . .
O9 O 0.8256(10) 0.5016(9) 0.3508(5) 0.185(5) Uani 1 1 d . . . . .
O10 O 0.6541(9) 0.4053(6) 0.3873(7) 0.162(4) Uani 1 1 d . . . . .
C35 C 0.0788(9) 0.0925(5) 0.3553(6) 0.1009(13) Uani 1 1 d . . . . .
H35A H 0.006912 0.088926 0.319789 0.151 Uiso 1 1 calc R U . . .
H35B H 0.084267 0.135750 0.404780 0.151 Uiso 1 1 calc R U . . .
H35C H 0.071893 0.028283 0.368740 0.151 Uiso 1 1 calc R U . . .
C17 C 0.6265(16) 0.1810(8) 0.2918(6) 0.162(6) Uani 1 1 d . . . . .
H17A H 0.651562 0.128047 0.308468 0.243 Uiso 1 1 calc R U . . .
H17B H 0.548224 0.177908 0.311826 0.243 Uiso 1 1 calc R U . . .
H17C H 0.688202 0.242454 0.313867 0.243 Uiso 1 1 calc R U . . .
O15B O 0.0125(9) 0.7185(9) -0.0279(6) 0.097(3) Uani 0.7 1 d . . P E 2
O16A O 0.1860(13) 0.6539(11) -0.0025(9) 0.077(4) Uani 0.5 1 d . . P E 1
O15A O 0.0533(16) 0.640(2) 0.0982(11) 0.141(11) Uani 0.5 1 d . . P E 1
O14B O 0.1099(14) 0.7616(14) 0.0966(10) 0.105(5) Uani 0.5 1 d . . P E 2
O14A O -0.0207(14) 0.6260(15) -0.0346(9) 0.132(6) Uani 0.5 1 d . . P E 1
O16B O 0.2082(14) 0.7192(13) 0.0072(12) 0.104(6) Uani 0.5 1 d . . P E 2
O13B O 0.0409(15) 0.6049(13) 0.0479(14) 0.112(7) Uani 0.5 1 d . . P E 2
O13A O 0.112(2) 0.7778(14) 0.031(3) 0.131(13) Uani 0.3 1 d . . P E 1
O8 O 0.1125(5) 0.5347(4) 0.2555(5) 0.113(3) Uani 1 1 d . . . . .
H8A H 0.041217 0.516005 0.208927 0.170 Uiso 1 1 d R U . . .
H8B H 0.094886 0.596996 0.281684 0.170 Uiso 1 1 d R U . . .
C4 C 0.7608(7) 0.8274(4) 0.0840(6) 0.076(3) Uani 1 1 d . . . . .
C7 C 0.8962(8) 0.8796(5) 0.0969(8) 0.131(5) Uani 1 1 d . . . . .
H7C H 0.914468 0.941057 0.075245 0.197 Uiso 1 1 calc R U . . .
H7D H 0.938895 0.840253 0.069139 0.197 Uiso 1 1 calc R U . . .
H7E H 0.923181 0.891351 0.154615 0.197 Uiso 1 1 calc R U . . .
O1A O 0.7575(9) 0.9837(6) 0.1064(7) 0.0668(16) Uani 0.5 1 d . . P D 2
C8B C 0.7153(14) 1.0315(9) 0.1169(10) 0.0668(16) Uani 0.5 1 d . . P D 1
H8BA H 0.759766 1.097084 0.107116 0.100 Uiso 0.5 1 calc R U P D 1
H8BB H 0.760577 1.013638 0.160376 0.100 Uiso 0.5 1 calc R U P D 1
H8BC H 0.634496 1.028441 0.132419 0.100 Uiso 0.5 1 calc R U P D 1
C8A C 0.7734(14) 1.0362(8) 0.0449(10) 0.0668(16) Uani 0.5 1 d . . P D 2
H8AA H 0.704494 1.007942 0.003275 0.100 Uiso 0.5 1 calc R U P D 2
H8AB H 0.849103 1.036832 0.022147 0.100 Uiso 0.5 1 calc R U P D 2
H8AC H 0.778154 1.102190 0.064325 0.100 Uiso 0.5 1 calc R U P D 2

loop_
_atom_site_aniso_label
_atom_site_aniso_U_11
_atom_site_aniso_U_22
_atom_site_aniso_U_33
_atom_site_aniso_U_23
_atom_site_aniso_U_13
_atom_site_aniso_U_12
Mn1 0.0601(6) 0.0180(4) 0.0315(5) 0.0024(3) -0.0143(4) 0.0045(4)
Mn2 0.0538(6) 0.0330(4) 0.0405(5) 0.0064(4) -0.0141(4) 0.0125(4)
Cl2 0.0527(11) 0.167(3) 0.0675(13) 0.0390(15) 0.0149(9) 0.0590(14)
Cl1 0.0889(16) 0.152(2) 0.0712(13) 0.0413(14) 0.0128(11) 0.0785(17)
O6 0.056(2) 0.0220(16) 0.033(2) 0.0013(14) -0.0170(17) 0.0062(16)
O5 0.067(3) 0.0186(16) 0.0294(19) 0.0021(14) -0.0057(17) 0.0044(17)
N6 0.056(3) 0.028(2) 0.034(2) 0.0024(18) -0.008(2) 0.016(2)
N5 0.046(3) 0.031(2) 0.037(3) -0.0028(19) -0.009(2) 0.011(2)
C29 0.056(4) 0.035(3) 0.042(3) 0.009(2) 0.003(3) 0.018(3)
C30 0.072(4) 0.036(3) 0.051(4) 0.010(3) 0.008(3) 0.019(3)
C31 0.130(3) 0.0423(16) 0.108(3) 0.0165(18) 0.019(2) -0.0062(18)
C32 0.130(3) 0.0423(16) 0.108(3) 0.0165(18) 0.019(2) -0.0062(18)
C33 0.047(4) 0.045(3) 0.067(4) 0.003(3) -0.008(3) 0.001(3)
N4 0.044(3) 0.035(2) 0.045(3) 0.003(2) -0.005(2) 0.007(2)
O7 0.067(3) 0.146(5) 0.055(3) 0.001(3) -0.022(3) 0.043(4)
C37 0.050(4) 0.051(3) 0.037(3) -0.006(3) -0.012(3) 0.017(3)
C38 0.060(4) 0.054(3) 0.037(3) -0.006(3) -0.013(3) 0.021(3)
C39 0.058(4) 0.055(4) 0.048(4) -0.001(3) -0.016(3) 0.017(3)
O11 0.148(7) 0.145(6) 0.096(5) 0.001(5) 0.018(5) 0.080(6)
C6 0.044(3) 0.035(3) 0.056(4) -0.002(3) -0.009(3) 0.004(3)
C19 0.094(5) 0.044(3) 0.046(4) 0.001(3) -0.014(3) 0.041(4)
C10 0.050(4) 0.048(3) 0.045(3) 0.001(3) -0.012(3) 0.023(3)
C28 0.085(5) 0.031(3) 0.040(3) 0.004(2) -0.009(3) 0.022(3)
C15 0.073(4) 0.036(3) 0.051(4) -0.010(3) 0.004(3) 0.015(3)
C14 0.112(5) 0.030(3) 0.069(5) -0.001(3) 0.030(4) 0.027(3)
C13 0.138(6) 0.045(3) 0.064(4) 0.021(3) 0.024(4) 0.055(4)
C12 0.099(5) 0.061(4) 0.050(4) 0.010(3) 0.001(4) 0.055(3)
C11 0.064(4) 0.042(3) 0.039(3) -0.001(2) -0.006(3) 0.028(3)
N2 0.059(3) 0.030(2) 0.041(3) -0.0065(19) -0.008(2) 0.017(2)
C18 0.114(7) 0.108(7) 0.103(7) 0.028(5) -0.006(5) 0.086(6)
C16 0.148(9) 0.033(3) 0.099(7) -0.002(4) 0.052(6) 0.012(4)
O2 0.221(8) 0.068(3) 0.089(4) 0.035(3) 0.041(5) 0.089(5)
C36 0.137(7) 0.043(4) 0.055(4) 0.016(3) 0.002(4) 0.037(4)
O4 0.130(3) 0.0423(16) 0.108(3) 0.0165(18) 0.019(2) -0.0062(18)
C34 0.130(3) 0.0423(16) 0.108(3) 0.0165(18) 0.019(2) -0.0062(18)
N3 0.062(3) 0.038(2) 0.059(3) 0.015(2) 0.001(3) 0.022(2)
C24B 0.09(2) 0.036(10) 0.076(10) 0.024(8) 0.009(13) 0.034(11)
C23B 0.122(8) 0.052(3) 0.086(4) 0.007(3) -0.003(4) 0.053(5)
C22B 0.122(8) 0.052(3) 0.086(4) 0.007(3) -0.003(4) 0.053(5)
C21B 0.122(8) 0.052(3) 0.086(4) 0.007(3) -0.003(4) 0.053(5)
C20 0.084(5) 0.044(3) 0.058(4) 0.012(3) -0.002(3) 0.034(3)
C27B 0.124(18) 0.061(12) 0.052(12) -0.010(9) -0.011(11) 0.070(13)
O3B 0.122(8) 0.052(3) 0.086(4) 0.007(3) -0.003(4) 0.053(5)
C25B 0.11(2) 0.052(13) 0.092(16) 0.014(11) -0.015(14) 0.042(12)
C26B 0.122(8) 0.052(3) 0.086(4) 0.007(3) -0.003(4) 0.053(5)
C1 0.067(4) 0.076(5) 0.055(4) 0.042(4) 0.019(3) 0.031(4)
N1 0.038(3) 0.039(2) 0.050(3) 0.020(2) -0.003(2) 0.001(2)
C5 0.042(3) 0.034(3) 0.064(4) 0.004(3) 0.007(3) 0.003(3)
C9 0.139(9) 0.151(9) 0.183(11) 0.127(9) 0.108(9) 0.113(8)
O1B 0.069(4) 0.028(2) 0.094(5) 0.003(3) -0.001(3) 0.008(2)
O3A 0.112(10) 0.054(6) 0.101(9) -0.001(6) -0.003(8) 0.052(7)
C26A 0.17(3) 0.068(13) 0.20(3) -0.005(16) -0.11(2) 0.058(16)
C23A 0.122(8) 0.052(3) 0.086(4) 0.007(3) -0.003(4) 0.053(5)
C25A 0.092(16) 0.039(10) 0.069(13) 0.010(8) -0.010(10) 0.028(9)
C27A 0.24(4) 0.076(16) 0.071(13) -0.047(12) -0.08(2) 0.08(2)
C22A 0.122(8) 0.052(3) 0.086(4) 0.007(3) -0.003(4) 0.053(5)
C24A 0.067(11) 0.062(10) 0.053(8) 0.025(7) 0.005(8) 0.035(8)
C21A 0.23(3) 0.076(11) 0.052(10) 0.000(8) -0.008(12) 0.114(15)
C2 0.099(6) 0.087(6) 0.115(7) 0.071(5) 0.073(6) 0.060(5)
C3 0.110(7) 0.037(4) 0.171(10) 0.044(5) 0.095(7) 0.034(4)
O12 0.157(7) 0.259(11) 0.114(6) 0.098(7) 0.030(5) 0.145(8)
O9 0.213(10) 0.348(15) 0.102(6) 0.118(8) 0.089(6) 0.200(11)
O10 0.139(7) 0.110(6) 0.234(11) 0.015(6) -0.047(7) 0.052(6)
C35 0.130(3) 0.0423(16) 0.108(3) 0.0165(18) 0.019(2) -0.0062(18)
C17 0.33(2) 0.109(8) 0.089(8) 0.056(7) 0.029(10) 0.122(11)
O15B 0.069(6) 0.135(8) 0.096(7) 0.037(6) -0.006(5) 0.041(6)
O16A 0.057(8) 0.114(11) 0.074(8) -0.003(9) 0.010(6) 0.053(9)
O15A 0.037(7) 0.28(3) 0.100(12) 0.087(16) 0.009(8) 0.028(11)
O14B 0.077(9) 0.140(15) 0.102(11) 0.019(11) -0.005(8) 0.042(10)
O14A 0.100(11) 0.174(16) 0.086(10) 0.044(11) -0.014(8) -0.009(11)
O16B 0.053(8) 0.156(15) 0.119(13) 0.067(14) 0.016(8) 0.040(11)
O13B 0.059(9) 0.125(13) 0.18(2) 0.102(15) 0.008(12) 0.044(9)
O13A 0.069(14) 0.041(10) 0.29(4) -0.003(18) 0.00(2) 0.042(10)
O8 0.056(3) 0.068(4) 0.210(8) 0.028(4) 0.002(4) 0.010(3)
C4 0.064(5) 0.024(3) 0.136(7) 0.005(4) 0.055(5) 0.001(3)
C7 0.070(6) 0.037(4) 0.262(15) -0.025(6) 0.074(8) -0.014(4)
O1A 0.069(4) 0.028(2) 0.094(5) 0.003(3) -0.001(3) 0.008(2)
C8B 0.069(4) 0.028(2) 0.094(5) 0.003(3) -0.001(3) 0.008(2)
C8A 0.069(4) 0.028(2) 0.094(5) 0.003(3) -0.001(3) 0.008(2)

loop_
_atom_type_symbol
_atom_type_description
_atom_type_scat_dispersion_real
_atom_type_scat_dispersion_imag
_atom_type_scat_source
C C 0.0033 0.0016 'International Tables Vol C Tables 4.2.6.8 and 6.1.1.4'
H H 0.0000 0.0000 'International Tables Vol C Tables 4.2.6.8 and 6.1.1.4'
Cl Cl 0.1484 0.1585 'International Tables Vol C Tables 4.2.6.8 and 6.1.1.4'
Mn Mn 0.3368 0.7283 'International Tables Vol C Tables 4.2.6.8 and 6.1.1.4'
N N 0.0061 0.0033 'International Tables Vol C Tables 4.2.6.8 and 6.1.1.4'
O O 0.0106 0.0060 'International Tables Vol C Tables 4.2.6.8 and 6.1.1.4'

loop_
_geom_angle_atom_site_label_1
_geom_angle_atom_site_label_2
_geom_angle_atom_site_label_3
_geom_angle
_geom_angle_site_symmetry_1
_geom_angle_site_symmetry_3
_geom_angle_publ_flag
O6 Mn1 Mn1 139.45(12) . 2_665 ?
O6 Mn1 N5 86.50(17) . . ?
O6 Mn1 N2 87.52(14) . . ?
O6 Mn1 N1 87.44(17) . . ?
O5 Mn1 Mn1 41.76(12) 2_665 2_665 ?
O5 Mn1 Mn1 42.28(12) . 2_665 ?
O5 Mn1 O6 97.17(17) . . ?
O5 Mn1 O6 178.78(17) 2_665 . ?
O5 Mn1 O5 84.0(2) . 2_665 ?
O5 Mn1 N5 176.32(19) . . ?
O5 Mn1 N5 92.29(18) 2_665 . ?
O5 Mn1 N2 102.04(14) . . ?
O5 Mn1 N2 92.38(15) 2_665 . ?
O5 Mn1 N1 102.14(16) . . ?
O5 Mn1 N1 92.17(17) 2_665 . ?
N5 Mn1 Mn1 134.05(15) . 2_665 ?
N5 Mn1 N2 78.27(15) . . ?
N5 Mn1 N1 77.73(17) . . ?
N2 Mn1 Mn1 99.66(10) . 2_665 ?
N2 Mn1 N1 155.73(16) . . ?
N1 Mn1 Mn1 99.58(13) . 2_665 ?
O6 Mn2 N6 78.89(16) . . ?
O6 Mn2 N4 96.29(13) . . ?
O6 Mn2 N3 100.66(16) . . ?
O6 Mn2 O8 177.0(2) . . ?
N6 Mn2 O8 103.2(2) . . ?
N4 Mn2 N6 75.57(13) . . ?
N4 Mn2 N3 141.63(15) . . ?
N4 Mn2 O8 82.30(18) . . ?
O7 Mn2 O6 88.94(19) . . ?
O7 Mn2 N6 167.6(2) . . ?
O7 Mn2 N4 103.5(2) . . ?
O7 Mn2 N3 110.9(2) . . ?
O7 Mn2 O8 88.8(3) . . ?
N3 Mn2 N6 74.33(15) . . ?
N3 Mn2 O8 82.0(2) . . ?
O15B Cl2 O14B 98.7(8) . . ?
O16A Cl2 O15A 106.0(11) . . ?
O16A Cl2 O14A 103.8(10) . . ?
O15A Cl2 O14A 101.8(10) . . ?
O16B Cl2 O15B 108.8(8) . . ?
O16B Cl2 O14B 91.3(11) . . ?
O13B Cl2 O15B 119.8(9) . . ?
O13B Cl2 O14B 108.2(13) . . ?
O13B Cl2 O16B 122.8(10) . . ?
O13A Cl2 O16A 111.7(13) . . ?
O13A Cl2 O15A 116(2) . . ?
O13A Cl2 O14A 116.3(16) . . ?
O12 Cl1 O11 111.9(5) . . ?
O9 Cl1 O11 111.2(6) . . ?
O9 Cl1 O12 110.0(5) . . ?
O9 Cl1 O10 106.5(7) . . ?
O10 Cl1 O11 109.3(5) . . ?
O10 Cl1 O12 107.8(6) . . ?
Mn1 O6 Mn2 135.68(17) . . ?
C38 O6 Mn1 111.2(4) . . ?
C38 O6 Mn2 112.2(3) . . ?
Mn1 O5 Mn1 96.0(2) . 2_665 ?
C39 N6 Mn2 103.3(3) . . ?
C39 N6 C19 109.0(5) . . ?
C39 N6 C28 113.8(5) . . ?
C19 N6 Mn2 107.0(3) . . ?
C28 N6 Mn2 112.9(3) . . ?
C28 N6 C19 110.3(5) . . ?
C37 N5 Mn1 105.7(3) . . ?
C6 N5 Mn1 108.2(3) . . ?
C6 N5 C37 110.2(4) . . ?
C6 N5 C10 111.0(5) . . ?
C10 N5 Mn1 109.6(3) . . ?
C10 N5 C37 112.0(4) . . ?
C30 C29 N4 120.0 . . ?
C30 C29 C28 123.1(3) . . ?
N4 C29 C28 116.8(3) . . ?
C29 C30 C31 120.0 . . ?
C29 C30 C36 119.0(4) . . ?
C31 C30 C36 120.9(4) . . ?
C30 C31 C32 120.0 . . ?
O4 C31 C30 120.6(4) . . ?
O4 C31 C32 119.2(4) . . ?
C31 C32 C34 122.8(4) . . ?
C33 C32 C31 120.0 . . ?
C33 C32 C34 117.2(4) . . ?
C32 C33 H33 120.0 . . ?
N4 C33 C32 120.0 . . ?
N4 C33 H33 120.0 . . ?
C29 N4 Mn2 118.58(18) . . ?
C33 N4 Mn2 121.42(18) . . ?
C33 N4 C29 120.0 . . ?
Mn2 O7 H7A 109.5 . . ?
Mn2 O7 H7B 108.6 . . ?
H7A O7 H7B 104.3 . . ?
N5 C37 H37A 109.1 . . ?
N5 C37 H37B 109.1 . . ?
H37A C37 H37B 107.8 . . ?
C38 C37 N5 112.6(4) . . ?
C38 C37 H37A 109.1 . . ?
C38 C37 H37B 109.1 . . ?
O6 C38 C37 110.9(5) . . ?
O6 C38 H38 107.2 . . ?
O6 C38 C39 111.5(5) . . ?
C37 C38 H38 107.2 . . ?
C39 C38 C37 112.4(5) . . ?
C39 C38 H38 107.2 . . ?
N6 C39 C38 112.5(5) . . ?
N6 C39 H39A 109.1 . . ?
N6 C39 H39B 109.1 . . ?
C38 C39 H39A 109.1 . . ?
C38 C39 H39B 109.1 . . ?
H39A C39 H39B 107.8 . . ?
N5 C6 H6A 109.9 . . ?
N5 C6 H6B 109.9 . . ?
N5 C6 C5 108.9(5) . . ?
H6A C6 H6B 108.3 . . ?
C5 C6 H6A 109.9 . . ?
C5 C6 H6B 109.9 . . ?
N6 C19 H19A 109.1 . . ?
N6 C19 H19B 109.1 . . ?
N6 C19 C20 112.6(5) . . ?
H19A C19 H19B 107.8 . . ?
C20 C19 H19A 109.1 . . ?
C20 C19 H19B 109.1 . . ?
N5 C10 H10A 109.5 . . ?
N5 C10 H10B 109.5 . . ?
H10A C10 H10B 108.1 . . ?
C11 C10 N5 110.6(4) . . ?
C11 C10 H10A 109.5 . . ?
C11 C10 H10B 109.5 . . ?
N6 C28 H28A 108.3 . . ?
N6 C28 H28B 108.3 . . ?
C29 C28 N6 116.0(4) . . ?
C29 C28 H28A 108.3 . . ?
C29 C28 H28B 108.3 . . ?
H28A C28 H28B 107.4 . . ?
C14 C15 H15 120.0 . . ?
C14 C15 N2 120.0 . . ?
N2 C15 H15 120.0 . . ?
C15 C14 C13 120.0 . . ?
C15 C14 C16 117.6(5) . . ?
C13 C14 C16 122.4(5) . . ?
C12 C13 C14 120.0 . . ?
O2 C13 C14 117.5(5) . . ?
O2 C13 C12 122.5(5) . . ?
C13 C12 C11 120.0 . . ?
C13 C12 C18 121.8(4) . . ?
C11 C12 C18 118.1(4) . . ?
C12 C11 C10 126.6(3) . . ?
N2 C11 C10 113.3(3) . . ?
N2 C11 C12 120.0 . . ?
C15 N2 Mn1 124.16(19) . . ?
C11 N2 Mn1 115.76(19) . . ?
C11 N2 C15 120.0 . . ?
C12 C18 H18A 109.5 . . ?
C12 C18 H18B 109.5 . . ?
C12 C18 H18C 109.5 . . ?
H18A C18 H18B 109.5 . . ?
H18A C18 H18C 109.5 . . ?
H18B C18 H18C 109.5 . . ?
C14 C16 H16A 109.5 . . ?
C14 C16 H16B 109.5 . . ?
C14 C16 H16C 109.5 . . ?
H16A C16 H16B 109.5 . . ?
H16A C16 H16C 109.5 . . ?
H16B C16 H16C 109.5 . . ?
C13 O2 C17 113.4(6) . . ?
C30 C36 H36A 109.5 . . ?
C30 C36 H36B 109.5 . . ?
C30 C36 H36C 109.5 . . ?
H36A C36 H36B 109.5 . . ?
H36A C36 H36C 109.5 . . ?
H36B C36 H36C 109.5 . . ?
C31 O4 C35 113.1(7) . . ?
C32 C34 H34A 109.5 . . ?
C32 C34 H34B 109.5 . . ?
C32 C34 H34C 109.5 . . ?
H34A C34 H34B 109.5 . . ?
H34A C34 H34C 109.5 . . ?
H34B C34 H34C 109.5 . . ?
C24B N3 Mn2 121.2(3) . . ?
C24B N3 C20 120.0 . . ?
C20 N3 Mn2 115.2(3) . . ?
C24A N3 Mn2 128.8(7) . . ?
C24A N3 C20 114.1(8) . . ?
N3 C24B H24B 120.0 . . ?
C23B C24B N3 120.0 . . ?
C23B C24B H24B 120.0 . . ?
C24B C23B C25B 114.6(11) . . ?
C22B C23B C24B 120.0 . . ?
C22B C23B C25B 125.4(11) . . ?
C23B C22B C21B 120.0 . . ?
C23B C22B O3B 123.8(8) . . ?
C21B C22B O3B 106.4(7) . . ?
C22B C21B C27B 124.6(9) . . ?
C20 C21B C22B 120.0 . . ?
C20 C21B C27B 114.8(9) . . ?
N3 C20 C19 115.2(4) . . ?
C21B C20 C19 124.4(4) . . ?
C21B C20 N3 120.0 . . ?
C21A C20 C19 118.2(8) . . ?
C21A C20 N3 126.2(9) . . ?
C21B C27B H27A 109.5 . . ?
C21B C27B H27B 109.5 . . ?
C21B C27B H27C 109.5 . . ?
H27A C27B H27B 109.5 . . ?
H27A C27B H27C 109.5 . . ?
H27B C27B H27C 109.5 . . ?
C26B O3B C22B 94.2(15) . . ?
C23B C25B H25A 109.5 . . ?
C23B C25B H25B 109.5 . . ?
C23B C25B H25C 109.5 . . ?
H25A C25B H25B 109.5 . . ?
H25A C25B H25C 109.5 . . ?
H25B C25B H25C 109.5 . . ?
O3B C26B H26A 109.5 . . ?
O3B C26B H26B 109.5 . . ?
O3B C26B H26C 109.5 . . ?
H26A C26B H26B 109.5 . . ?
H26A C26B H26C 109.5 . . ?
H26B C26B H26C 109.5 . . ?
N1 C1 H1 118.5 . . ?
N1 C1 C2 122.9(7) . . ?
C2 C1 H1 118.5 . . ?
C1 N1 Mn1 125.3(4) . . ?
C1 N1 C5 120.5(5) . . ?
C5 N1 Mn1 114.2(4) . . ?
N1 C5 C6 114.9(5) . . ?
N1 C5 C4 120.9(6) . . ?
C4 C5 C6 124.2(6) . . ?
H9A C9 H9B 109.5 . . ?
H9A C9 H9C 109.5 . . ?
H9B C9 H9C 109.5 . . ?
C2 C9 H9A 109.5 . . ?
C2 C9 H9B 109.5 . . ?
C2 C9 H9C 109.5 . . ?
C3 O1B C8B 105.0(10) . . ?
C26A O3A C22A 86.2(15) . . ?
O3A C26A H26D 109.5 . . ?
O3A C26A H26E 109.5 . . ?
O3A C26A H26F 109.5 . . ?
H26D C26A H26E 109.5 . . ?
H26D C26A H26F 109.5 . . ?
H26E C26A H26F 109.5 . . ?
C22A C23A C25A 121.7(15) . . ?
C22A C23A C24A 116.9(13) . . ?
C24A C23A C25A 121.4(17) . . ?
C23A C25A H25D 109.5 . . ?
C23A C25A H25E 109.5 . . ?
C23A C25A H25F 109.5 . . ?
H25D C25A H25E 109.5 . . ?
H25D C25A H25F 109.5 . . ?
H25E C25A H25F 109.5 . . ?
H27D C27A H27E 109.5 . . ?
H27D C27A H27F 109.5 . . ?
H27E C27A H27F 109.5 . . ?
C21A C27A H27D 109.5 . . ?
C21A C27A H27E 109.5 . . ?
C21A C27A H27F 109.5 . . ?
C23A C22A O3A 101.4(14) . . ?
C23A C22A C21A 121.8(14) . . ?
C21A C22A O3A 119.1(17) . . ?
N3 C24A C23A 124.6(12) . . ?
N3 C24A H24A 117.7 . . ?
C23A C24A H24A 117.7 . . ?
C20 C21A C27A 125.2(16) . . ?
C20 C21A C22A 115.9(13) . . ?
C22A C21A C27A 117.8(17) . . ?
C1 C2 C9 119.7(9) . . ?
C1 C2 C3 117.0(7) . . ?
C3 C2 C9 123.3(8) . . ?
O1B C3 C2 109.9(9) . . ?
O1B C3 C4 127.1(8) . . ?
C2 C3 C4 121.5(6) . . ?
C2 C3 O1A 132.2(7) . . ?
C4 C3 O1A 99.8(8) . . ?
O4 C35 H35A 109.5 . . ?
O4 C35 H35B 109.5 . . ?
O4 C35 H35C 109.5 . . ?
H35A C35 H35B 109.5 . . ?
H35A C35 H35C 109.5 . . ?
H35B C35 H35C 109.5 . . ?
O2 C17 H17A 109.5 . . ?
O2 C17 H17B 109.5 . . ?
O2 C17 H17C 109.5 . . ?
H17A C17 H17B 109.5 . . ?
H17A C17 H17C 109.5 . . ?
H17B C17 H17C 109.5 . . ?
Mn2 O8 H8A 117.2 . . ?
Mn2 O8 H8B 119.2 . . ?
H8A O8 H8B 95.3 . . ?
C5 C4 C3 117.2(7) . . ?
C5 C4 C7 121.1(7) . . ?
C3 C4 C7 121.7(7) . . ?
C4 C7 H7C 109.5 . . ?
C4 C7 H7D 109.5 . . ?
C4 C7 H7E 109.5 . . ?
H7C C7 H7D 109.5 . . ?
H7C C7 H7E 109.5 . . ?
H7D C7 H7E 109.5 . . ?
C8A O1A C3 105.7(10) . . ?
O1B C8B H8BA 109.5 . . ?
O1B C8B H8BB 109.5 . . ?
O1B C8B H8BC 109.5 . . ?
H8BA C8B H8BB 109.5 . . ?
H8BA C8B H8BC 109.5 . . ?
H8BB C8B H8BC 109.5 . . ?
O1A C8A H8AA 109.5 . . ?
O1A C8A H8AB 109.5 . . ?
O1A C8A H8AC 109.5 . . ?
H8AA C8A H8AB 109.5 . . ?
H8AA C8A H8AC 109.5 . . ?
H8AB C8A H8AC 109.5 . . ?

loop_
_geom_bond_atom_site_label_1
_geom_bond_atom_site_label_2
_geom_bond_distance
_geom_bond_site_symmetry_2
_geom_bond_publ_flag
Mn1 Mn1 2.7204(15) 2_665 ?
Mn1 O6 1.932(4) . ?
Mn1 O5 1.822(4) . ?
Mn1 O5 1.840(4) 2_665 ?
Mn1 N5 2.075(4) . ?
Mn1 N2 2.089(2) . ?
Mn1 N1 2.116(4) . ?
Mn2 O6 2.181(4) . ?
Mn2 N6 2.284(4) . ?
Mn2 N4 2.192(3) . ?
Mn2 O7 2.101(5) . ?
Mn2 N3 2.198(4) . ?
Mn2 O8 2.290(6) . ?
Cl2 O15B 1.426(8) . ?
Cl2 O16A 1.460(13) . ?
Cl2 O15A 1.473(18) . ?
Cl2 O14B 1.526(18) . ?
Cl2 O14A 1.495(15) . ?
Cl2 O16B 1.417(16) . ?
Cl2 O13B 1.234(16) . ?
Cl2 O13A 1.316(19) . ?
Cl1 O11 1.421(7) . ?
Cl1 O12 1.403(6) . ?
Cl1 O9 1.378(7) . ?
Cl1 O10 1.389(9) . ?
O6 C38 1.434(6) . ?
N6 C39 1.463(8) . ?
N6 C19 1.475(7) . ?
N6 C28 1.473(6) . ?
N5 C37 1.498(7) . ?
N5 C6 1.485(7) . ?
N5 C10 1.490(7) . ?
C29 C30 1.3900 . ?
C29 N4 1.3900 . ?
C29 C28 1.468(6) . ?
C30 C31 1.3900 . ?
C30 C36 1.503(8) . ?
C31 C32 1.3900 . ?
C31 O4 1.362(6) . ?
C32 C33 1.3900 . ?
C32 C34 1.525(9) . ?
C33 H33 0.9500 . ?
C33 N4 1.3900 . ?
O7 H7A 0.8718 . ?
O7 H7B 0.8714 . ?
C37 H37A 0.9900 . ?
C37 H37B 0.9900 . ?
C37 C38 1.497(9) . ?
C38 H38 1.0000 . ?
C38 C39 1.495(9) . ?
C39 H39A 0.9900 . ?
C39 H39B 0.9900 . ?
C6 H6A 0.9900 . ?
C6 H6B 0.9900 . ?
C6 C5 1.500(8) . ?
C19 H19A 0.9900 . ?
C19 H19B 0.9900 . ?
C19 C20 1.517(7) . ?
C10 H10A 0.9900 . ?
C10 H10B 0.9900 . ?
C10 C11 1.478(7) . ?
C28 H28A 0.9900 . ?
C28 H28B 0.9900 . ?
C15 H15 0.9500 . ?
C15 C14 1.3900 . ?
C15 N2 1.3900 . ?
C14 C13 1.3900 . ?
C14 C16 1.512(8) . ?
C13 C12 1.3900 . ?
C13 O2 1.339(5) . ?
C12 C11 1.3900 . ?
C12 C18 1.511(9) . ?
C11 N2 1.3900 . ?
C18 H18A 0.9800 . ?
C18 H18B 0.9800 . ?
C18 H18C 0.9800 . ?
C16 H16A 0.9800 . ?
C16 H16B 0.9800 . ?
C16 H16C 0.9800 . ?
O2 C17 1.452(12) . ?
C36 H36A 0.9800 . ?
C36 H36B 0.9800 . ?
C36 H36C 0.9800 . ?
O4 C35 1.435(11) . ?
C34 H34A 0.9800 . ?
C34 H34B 0.9800 . ?
C34 H34C 0.9800 . ?
N3 C24B 1.3900 . ?
N3 C20 1.3900 . ?
N3 C24A 1.333(12) . ?
C24B H24B 0.9500 . ?
C24B C23B 1.3900 . ?
C23B C22B 1.3900 . ?
C23B C25B 1.54(2) . ?
C22B C21B 1.3900 . ?
C22B O3B 1.67(2) . ?
C21B C20 1.3900 . ?
C21B C27B 1.48(2) . ?
C20 C21A 1.374(17) . ?
C27B H27A 0.9800 . ?
C27B H27B 0.9800 . ?
C27B H27C 0.9800 . ?
O3B C26B 1.525(16) . ?
C25B H25A 0.9800 . ?
C25B H25B 0.9800 . ?
C25B H25C 0.9800 . ?
C26B H26A 0.9800 . ?
C26B H26B 0.9800 . ?
C26B H26C 0.9800 . ?
C1 H1 0.9500 . ?
C1 N1 1.347(8) . ?
C1 C2 1.357(10) . ?
N1 C5 1.348(7) . ?
C5 C4 1.386(8) . ?
C9 H9A 0.9800 . ?
C9 H9B 0.9800 . ?
C9 H9C 0.9800 . ?
C9 C2 1.499(11) . ?
O1B C3 1.364(11) . ?
O1B C8B 1.490(17) . ?
O3A C26A 1.495(17) . ?
O3A C22A 1.53(2) . ?
C26A H26D 0.9800 . ?
C26A H26E 0.9800 . ?
C26A H26F 0.9800 . ?
C23A C25A 1.52(2) . ?
C23A C22A 1.38(2) . ?
C23A C24A 1.417(19) . ?
C25A H25D 0.9800 . ?
C25A H25E 0.9800 . ?
C25A H25F 0.9800 . ?
C27A H27D 0.9800 . ?
C27A H27E 0.9800 . ?
C27A H27F 0.9800 . ?
C27A C21A 1.56(3) . ?
C22A C21A 1.384(19) . ?
C24A H24A 0.9500 . ?
C2 C3 1.391(13) . ?
C3 C4 1.408(12) . ?
C3 O1A 1.620(12) . ?
C35 H35A 0.9800 . ?
C35 H35B 0.9800 . ?
C35 H35C 0.9800 . ?
C17 H17A 0.9800 . ?
C17 H17B 0.9800 . ?
C17 H17C 0.9800 . ?
O8 H8A 1.0498 . ?
O8 H8B 1.0650 . ?
C4 C7 1.507(11) . ?
C7 H7C 0.9800 . ?
C7 H7D 0.9800 . ?
C7 H7E 0.9800 . ?
O1A C8A 1.343(17) . ?
C8B H8BA 0.9800 . ?
C8B H8BB 0.9800 . ?
C8B H8BC 0.9800 . ?
C8A H8AA 0.9800 . ?
C8A H8AB 0.9800 . ?
C8A H8AC 0.9800 . ?

loop_
_geom_torsion_atom_site_label_1
_geom_torsion_atom_site_label_2
_geom_torsion_atom_site_label_3
_geom_torsion_atom_site_label_4
_geom_torsion
_geom_torsion_site_symmetry_1
_geom_torsion_site_symmetry_2
_geom_torsion_site_symmetry_3
_geom_torsion_site_symmetry_4
_geom_torsion_publ_flag
Mn1 O6 C38 C37 35.8(5) . . . . ?
Mn1 O6 C38 C39 161.8(4) . . . . ?
Mn1 N5 C37 C38 24.0(5) . . . . ?
Mn1 N5 C6 C5 42.6(5) . . . . ?
Mn1 N5 C10 C11 -38.6(5) . . . . ?
Mn1 N1 C5 C6 -1.1(7) . . . . ?
Mn1 N1 C5 C4 178.1(6) . . . . ?
Mn2 O6 C38 C37 -153.2(4) . . . . ?
Mn2 O6 C38 C39 -27.1(6) . . . . ?
Mn2 N6 C39 C38 -46.5(5) . . . . ?
Mn2 N6 C19 C20 -38.2(6) . . . . ?
Mn2 N6 C28 C29 2.2(7) . . . . ?
Mn2 N3 C24B C23B 157.5(6) . . . . ?
Mn2 N3 C20 C19 14.0(8) . . . . ?
Mn2 N3 C20 C21B -158.8(5) . . . . ?
Mn2 N3 C20 C21A -173.6(17) . . . . ?
Mn2 N3 C24A C23A 169.3(13) . . . . ?
O6 Mn1 O5 Mn1 179.85(14) . . . 2_665 ?
O6 C38 C39 N6 52.1(7) . . . . ?
O5 Mn1 O5 Mn1 0.001(0) 2_665 . . 2_665 ?
N6 C19 C20 N3 17.7(9) . . . . ?
N6 C19 C20 C21B -169.8(6) . . . . ?
N6 C19 C20 C21A -155.3(16) . . . . ?
N5 C37 C38 O6 -40.0(7) . . . . ?
N5 C37 C38 C39 -165.6(5) . . . . ?
N5 C6 C5 N1 -27.4(7) . . . . ?
N5 C6 C5 C4 153.4(7) . . . . ?
N5 C10 C11 C12 -152.2(3) . . . . ?
N5 C10 C11 N2 26.6(5) . . . . ?
C29 C30 C31 C32 0.0 . . . . ?
C29 C30 C31 O4 174.9(6) . . . . ?
C30 C29 N4 Mn2 -178.9(3) . . . . ?
C30 C29 N4 C33 0.0 . . . . ?
C30 C29 C28 N6 178.9(4) . . . . ?
C30 C31 C32 C33 0.0 . . . . ?
C30 C31 C32 C34 -179.6(7) . . . . ?
C30 C31 O4 C35 99.9(7) . . . . ?
C31 C32 C33 N4 0.0 . . . . ?
C32 C31 O4 C35 -85.2(7) . . . . ?
C32 C33 N4 Mn2 178.9(3) . . . . ?
C32 C33 N4 C29 0.0 . . . . ?
N4 C29 C30 C31 0.0 . . . . ?
N4 C29 C30 C36 179.3(6) . . . . ?
N4 C29 C28 N6 -4.0(7) . . . . ?
C37 N5 C6 C5 -72.5(6) . . . . ?
C37 N5 C10 C11 78.4(5) . . . . ?
C37 C38 C39 N6 177.3(5) . . . . ?
C39 N6 C19 C20 72.9(7) . . . . ?
C39 N6 C28 C29 -115.2(6) . . . . ?
C6 N5 C37 C38 140.7(5) . . . . ?
C6 N5 C10 C11 -158.0(4) . . . . ?
C6 C5 C4 C3 -179.5(7) . . . . ?
C6 C5 C4 C7 0.9(13) . . . . ?
C19 N6 C39 C38 -160.1(5) . . . . ?
C19 N6 C28 C29 121.9(6) . . . . ?
C19 C20 C21A C27A 8(4) . . . . ?
C19 C20 C21A C22A 175.5(15) . . . . ?
C10 N5 C37 C38 -95.3(6) . . . . ?
C10 N5 C6 C5 162.8(5) . . . . ?
C10 C11 N2 Mn1 -2.0(4) . . . . ?
C10 C11 N2 C15 -178.9(4) . . . . ?
C28 N6 C39 C38 76.3(6) . . . . ?
C28 N6 C19 C20 -161.4(6) . . . . ?
C28 C29 C30 C31 177.0(5) . . . . ?
C28 C29 C30 C36 -3.6(7) . . . . ?
C28 C29 N4 Mn2 3.9(5) . . . . ?
C28 C29 N4 C33 -177.2(5) . . . . ?
C15 C14 C13 C12 0.0 . . . . ?
C15 C14 C13 O2 -179.6(5) . . . . ?
C14 C15 N2 Mn1 -176.6(3) . . . . ?
C14 C15 N2 C11 0.0 . . . . ?
C14 C13 C12 C11 0.0 . . . . ?
C14 C13 C12 C18 -176.3(6) . . . . ?
C14 C13 O2 C17 -100.5(10) . . . . ?
C13 C12 C11 C10 178.7(5) . . . . ?
C13 C12 C11 N2 0.0 . . . . ?
C12 C13 O2 C17 79.9(10) . . . . ?
C12 C11 N2 Mn1 176.9(2) . . . . ?
C12 C11 N2 C15 0.0 . . . . ?
N2 Mn1 O5 Mn1 -91.17(16) . . . 2_665 ?
N2 C15 C14 C13 0.0 . . . . ?
N2 C15 C14 C16 -177.7(5) . . . . ?
C18 C12 C11 C10 -4.9(6) . . . . ?
C18 C12 C11 N2 176.4(6) . . . . ?
C16 C14 C13 C12 177.6(5) . . . . ?
C16 C14 C13 O2 -1.9(6) . . . . ?
O2 C13 C12 C11 179.5(5) . . . . ?
O2 C13 C12 C18 3.3(6) . . . . ?
C36 C30 C31 C32 -179.3(6) . . . . ?
C36 C30 C31 O4 -4.5(7) . . . . ?
O4 C31 C32 C33 -174.9(6) . . . . ?
O4 C31 C32 C34 5.5(7) . . . . ?
C34 C32 C33 N4 179.6(7) . . . . ?
N3 C24B C23B C22B 0.0 . . . . ?
N3 C24B C23B C25B -179.2(16) . . . . ?
N3 C20 C21A C27A -164(2) . . . . ?
N3 C20 C21A C22A 3(3) . . . . ?
C24B N3 C20 C19 172.9(8) . . . . ?
C24B N3 C20 C21B 0.0 . . . . ?
C24B C23B C22B C21B 0.0 . . . . ?
C24B C23B C22B O3B 141.1(12) . . . . ?
C23B C22B C21B C20 0.0 . . . . ?
C23B C22B C21B C27B -170.4(15) . . . . ?
C23B C22B O3B C26B 112.5(10) . . . . ?
C22B C21B C20 C19 -172.2(8) . . . . ?
C22B C21B C20 N3 0.0 . . . . ?
C21B C22B O3B C26B -102.1(10) . . . . ?
C20 N3 C24B C23B 0.0 . . . . ?
C20 N3 C24A C23A 6(2) . . . . ?
C27B C21B C20 C19 -0.9(14) . . . . ?
C27B C21B C20 N3 171.3(14) . . . . ?
O3B C22B C21B C20 -147.0(11) . . . . ?
O3B C22B C21B C27B 42.6(15) . . . . ?
C25B C23B C22B C21B 179.1(18) . . . . ?
C25B C23B C22B O3B -39.8(16) . . . . ?
C1 N1 C5 C6 177.7(6) . . . . ?
C1 N1 C5 C4 -3.2(10) . . . . ?
C1 C2 C3 O1B 164.2(8) . . . . ?
C1 C2 C3 C4 -2.7(14) . . . . ?
C1 C2 C3 O1A -148.3(10) . . . . ?
N1 Mn1 O5 Mn1 90.94(18) . . . 2_665 ?
N1 C1 C2 C9 179.1(8) . . . . ?
N1 C1 C2 C3 1.0(12) . . . . ?
N1 C5 C4 C3 1.4(12) . . . . ?
N1 C5 C4 C7 -178.2(8) . . . . ?
C9 C2 C3 O1B -13.8(14) . . . . ?
C9 C2 C3 C4 179.3(9) . . . . ?
C9 C2 C3 O1A 33.7(17) . . . . ?
O1B C3 C4 C5 -163.0(10) . . . . ?
O1B C3 C4 C7 16.6(17) . . . . ?
O3A C22A C21A C20 131(2) . . . . ?
O3A C22A C21A C27A -61(3) . . . . ?
C26A O3A C22A C23A -107.8(17) . . . . ?
C26A O3A C22A C21A 116(2) . . . . ?
C23A C22A C21A C20 3(3) . . . . ?
C23A C22A C21A C27A 172(2) . . . . ?
C25A C23A C22A O3A 43(2) . . . . ?
C25A C23A C22A C21A 178(2) . . . . ?
C25A C23A C24A N3 177.3(18) . . . . ?
C22A C23A C24A N3 0(3) . . . . ?
C24A N3 C20 C19 179.9(9) . . . . ?
C24A N3 C20 C21A -8(2) . . . . ?
C24A C23A C22A O3A -140.0(17) . . . . ?
C24A C23A C22A C21A -5(3) . . . . ?
C2 C1 N1 Mn1 -179.4(6) . . . . ?
C2 C1 N1 C5 1.9(10) . . . . ?
C2 C3 C4 C5 1.5(14) . . . . ?
C2 C3 C4 C7 -178.9(10) . . . . ?
C2 C3 O1A C8A -92.3(14) . . . . ?
C4 C3 O1A C8A 116.9(10) . . . . ?
O1A C3 C4 C5 156.4(8) . . . . ?
O1A C3 C4 C7 -24.0(12) . . . . ?
C8B O1B C3 C2 97.8(11) . . . . ?
C8B O1B C3 C4 -96.3(13) . . . . ?

loop_
_smtbx_masks_void_nr
_smtbx_masks_void_average_x
_smtbx_masks_void_average_y
_smtbx_masks_void_average_z
_smtbx_masks_void_volume
_smtbx_masks_void_count_electrons
_smtbx_masks_void_content
1 0.000 0.000 0.500 520.2 155.0 '2 MeCN,2 MeOH,2 C4H10O'
